data_7001990
loop_
_publ_author_name
'Binobaid, Abeer'
'Iglesias, Manuel'
'Beetstra, Dirk J.'
'Kariuki, Benson'
'Dervisi, Athanasia'
'Fallis, Ian A.'
'Cavell, Kingsley J.'

_publ_section_title
;
 Expanded ring and functionalised expanded ring N-heterocyclic carbenes
 as ligands in catalysis
;
_journal_issue 35
_journal_name_full 'Dalton Transactions'
_journal_page_first 7099
_journal_paper_doi 10.1039/b909834h
_journal_year 2009
_chemical_formula_moiety 'C26 H32 Cl N2 O2 Rh, 0.5(C6 H14)'
_chemical_formula_sum 'C29 H39 Cl N2 O2 Rh'
_chemical_formula_weight 585.98
_chemical_name_systematic
;
?
;
_space_group_IT_number 14
_symmetry_cell_setting monoclinic
_symmetry_space_group_name_Hall '-P 2yn'
_symmetry_space_group_name_H-M 'P 1 21/n 1'
_atom_sites_solution_hydrogens geom
_atom_sites_solution_primary direct
_atom_sites_solution_secondary difmap
_audit_creation_method SHELXL-97
_cell_angle_alpha 90.00
_cell_angle_beta 98.0190(10)
_cell_angle_gamma 90.00
_cell_formula_units_Z 4
_cell_length_a 9.7607(2)
_cell_length_b 18.7624(3)
_cell_length_c 14.8596(3)
_cell_measurement_reflns_used 4619
_cell_measurement_temperature 293(2)
_cell_measurement_theta_max 27.42
_cell_measurement_theta_min 2.97
_cell_volume 2694.69(9)
_computing_cell_refinement DENZO/SCALEPACK
_computing_data_collection 'cOLLECT,Nonius BV, 1997-2001'
_computing_data_reduction DENZO/SCALEPACK
_computing_structure_refinement SHELXL-97
_computing_structure_solution SHELXs-97
_diffrn_ambient_temperature 293(2)
_diffrn_measured_fraction_theta_full 0.995
_diffrn_measured_fraction_theta_max 0.995
_diffrn_measurement_device_type 'Nonius KappaCCD'
_diffrn_measurement_method 'CCD scans'
_diffrn_radiation_monochromator graphite
_diffrn_radiation_source 'fine-focus sealed tube'
_diffrn_radiation_type MoK\a
_diffrn_radiation_wavelength 0.71073
_diffrn_reflns_av_R_equivalents 0.1671
_diffrn_reflns_av_sigmaI/netI 0.0793
_diffrn_reflns_limit_h_max 12
_diffrn_reflns_limit_h_min -12
_diffrn_reflns_limit_k_max 24
_diffrn_reflns_limit_k_min -24
_diffrn_reflns_limit_l_max 19
_diffrn_reflns_limit_l_min -19
_diffrn_reflns_number 44792
_diffrn_reflns_theta_full 27.42
_diffrn_reflns_theta_max 27.42
_diffrn_reflns_theta_min 2.97
_exptl_absorpt_coefficient_mu 0.762
_exptl_absorpt_correction_T_max 0.9277
_exptl_absorpt_correction_T_min 0.7504
_exptl_absorpt_correction_type empirical
_exptl_absorpt_process_details Denzo
_exptl_crystal_colour yellow
_exptl_crystal_density_diffrn 1.444
_exptl_crystal_density_method 'not measured'
_exptl_crystal_description plate
_exptl_crystal_F_000 1220
_exptl_crystal_size_max 0.40
_exptl_crystal_size_mid 0.10
_exptl_crystal_size_min 0.10
_refine_diff_density_max 1.172
_refine_diff_density_min -1.464
_refine_diff_density_rms 0.131
_refine_ls_extinction_method none
_refine_ls_goodness_of_fit_ref 1.049
_refine_ls_hydrogen_treatment constr
_refine_ls_matrix_type full
_refine_ls_number_parameters 318
_refine_ls_number_reflns 6122
_refine_ls_number_restraints 5
_refine_ls_restrained_S_all 1.055
_refine_ls_R_factor_all 0.0892
_refine_ls_R_factor_gt 0.0610
_refine_ls_shift/su_max 0.001
_refine_ls_shift/su_mean 0.000
_refine_ls_structure_factor_coef Fsqd
_refine_ls_weighting_details 'calc w=1/[\s^2^(Fo^2^)+(0.0512P)^2^+10.0137P] where P=(Fo^2^+2Fc^2^)/3'
_refine_ls_weighting_scheme calc
_refine_ls_wR_factor_gt 0.1392
_refine_ls_wR_factor_ref 0.1535
_reflns_number_gt 4619
_reflns_number_total 6122
_reflns_threshold_expression >2sigma(I)
_cod_data_source_file b909834h.txt
_cod_data_source_block kjc0801
_cod_depositor_comments
;
The following automatic conversions were performed:
'_symmetry_cell_setting' value 'Monoclinic' changed to 'monoclinic'
according to '/home/saulius/struct/CIF-dictionaries/cif_core.dic'
dictionary named 'cif_core.dic' version 2.4.1 from 2010-06-29.

Automatic conversion script
Id: cif_fix_enum 1527 2010-12-29 10:47:43Z saulius 
;
_cod_original_sg_symbol_H-M P21/n
_cod_database_code 7001990

loop_
_symmetry_equiv_pos_as_xyz
'x, y, z'
'-x+1/2, y+1/2, -z+1/2'
'-x, -y, -z'
'x-1/2, -y-1/2, z-1/2'

loop_
_atom_site_label
_atom_site_type_symbol
_atom_site_fract_x
_atom_site_fract_y
_atom_site_fract_z
_atom_site_U_iso_or_equiv
_atom_site_adp_type
_atom_site_occupancy
_atom_site_symmetry_multiplicity
_atom_site_calc_flag
_atom_site_refinement_flags
_atom_site_disorder_assembly
_atom_site_disorder_group
C1 C 0.3175(5) 0.2061(3) 0.3023(4) 0.0288(11) Uani 1 1 d . . .
C2 C 0.0705(6) 0.2261(3) 0.2359(6) 0.061(2) Uani 1 1 d . . .
H2A H 0.0576 0.2142 0.1717 0.073 Uiso 1 1 calc R . .
H2B H -0.0142 0.2147 0.2600 0.073 Uiso 1 1 calc R . .
C3 C 0.1002(6) 0.3018(3) 0.2474(5) 0.0535(17) Uani 1 1 d . . .
H3A H 0.0891 0.3152 0.3090 0.064 Uiso 1 1 calc R . .
H3B H 0.0324 0.3282 0.2065 0.064 Uiso 1 1 calc R . .
C4 C 0.2381(6) 0.3228(3) 0.2305(5) 0.058(2) Uani 1 1 d . . .
H4A H 0.2580 0.3706 0.2536 0.070 Uiso 1 1 calc R . .
H4B H 0.2414 0.3233 0.1656 0.070 Uiso 1 1 calc R . .
C5 C 0.1493(5) 0.1143(3) 0.3128(4) 0.0287(11) Uani 1 1 d . . .
C6 C 0.0863(6) 0.0665(3) 0.2475(4) 0.0412(13) Uani 1 1 d . . .
C7 C 0.0445(6) -0.0011(3) 0.2753(5) 0.0506(17) Uani 1 1 d . . .
H7 H 0.0023 -0.0332 0.2325 0.061 Uiso 1 1 calc R . .
C8 C 0.0662(6) -0.0190(3) 0.3646(5) 0.0437(14) Uani 1 1 d . . .
H8 H 0.0374 -0.0633 0.3829 0.052 Uiso 1 1 calc R . .
C9 C 0.1295(5) 0.0271(3) 0.4279(4) 0.0383(13) Uani 1 1 d . . .
H9 H 0.1449 0.0138 0.4888 0.046 Uiso 1 1 calc R . .
C10 C 0.1710(5) 0.0937(3) 0.4020(3) 0.0282(10) Uani 1 1 d . . .
H10 H 0.2143 0.1248 0.4458 0.034 Uiso 1 1 calc R . .
C11 C 0.0278(14) 0.0373(8) 0.0918(7) 0.151(6) Uani 1 1 d . . .
H11A H 0.0845 -0.0046 0.1010 0.226 Uiso 1 1 calc R . .
H11B H 0.0344 0.0570 0.0329 0.226 Uiso 1 1 calc R . .
H11C H -0.0667 0.0249 0.0956 0.226 Uiso 1 1 calc R . .
C12 C 0.4836(6) 0.2978(3) 0.2842(6) 0.0517(18) Uani 1 1 d . . .
C13 C 0.5493(7) 0.3023(3) 0.2049(7) 0.068(2) Uani 1 1 d . . .
C14 C 0.6814(8) 0.3286(4) 0.2114(9) 0.087(3) Uani 1 1 d . . .
H14 H 0.7266 0.3312 0.1604 0.105 Uiso 1 1 calc R . .
C15 C 0.7462(8) 0.3512(4) 0.2952(10) 0.093(4) Uani 1 1 d . . .
H15 H 0.8353 0.3695 0.2994 0.112 Uiso 1 1 calc R . .
C16 C 0.6833(7) 0.3475(4) 0.3731(8) 0.088(3) Uani 1 1 d . . .
H16 H 0.7295 0.3631 0.4286 0.106 Uiso 1 1 calc R . .
C17 C 0.5478(6) 0.3196(3) 0.3667(7) 0.067(2) Uani 1 1 d . . .
H17 H 0.5034 0.3163 0.4180 0.080 Uiso 1 1 calc R . .
C18 C 0.5398(11) 0.2814(6) 0.0470(8) 0.119(5) Uani 1 1 d . . .
H18A H 0.5643 0.3298 0.0354 0.179 Uiso 1 1 calc R . .
H18B H 0.4773 0.2637 -0.0037 0.179 Uiso 1 1 calc R . .
H18C H 0.6218 0.2525 0.0553 0.179 Uiso 1 1 calc R . .
C19 C 0.5520(5) 0.1239(3) 0.2437(3) 0.0291(10) Uani 1 1 d . . .
H19 H 0.5181 0.1683 0.2235 0.035 Uiso 1 1 calc R . .
C20 C 0.4555(5) 0.0723(3) 0.2602(3) 0.0278(10) Uani 1 1 d . . .
H20 H 0.3626 0.0847 0.2471 0.033 Uiso 1 1 calc R . .
C21 C 0.4875(5) -0.0016(3) 0.2973(4) 0.0375(12) Uani 1 1 d . . .
H21A H 0.5081 -0.0323 0.2484 0.045 Uiso 1 1 calc R . .
H21B H 0.4063 -0.0206 0.3198 0.045 Uiso 1 1 calc R . .
C22 C 0.6095(6) -0.0030(3) 0.3738(4) 0.0386(13) Uani 1 1 d . . .
H22A H 0.6034 -0.0454 0.4104 0.046 Uiso 1 1 calc R . .
H22B H 0.6951 -0.0055 0.3477 0.046 Uiso 1 1 calc R . .
C23 C 0.6125(5) 0.0616(3) 0.4337(3) 0.0319(11) Uani 1 1 d . . .
H23 H 0.5587 0.0606 0.4806 0.038 Uiso 1 1 calc R . .
C24 C 0.6891(5) 0.1225(3) 0.4244(4) 0.0342(11) Uani 1 1 d . . .
H24 H 0.6855 0.1586 0.4668 0.041 Uiso 1 1 calc R . .
C25 C 0.7778(5) 0.1346(3) 0.3507(4) 0.0366(12) Uani 1 1 d . . .
H25A H 0.8627 0.1076 0.3650 0.044 Uiso 1 1 calc R . .
H25B H 0.8024 0.1847 0.3501 0.044 Uiso 1 1 calc R . .
C26 C 0.7084(5) 0.1135(3) 0.2563(4) 0.0358(12) Uani 1 1 d . . .
H26A H 0.7286 0.0639 0.2457 0.043 Uiso 1 1 calc R . .
H26B H 0.7472 0.1418 0.2114 0.043 Uiso 1 1 calc R . .
N1 N 0.1866(4) 0.1837(2) 0.2840(3) 0.0333(10) Uani 1 1 d . . .
N2 N 0.3440(4) 0.2729(2) 0.2751(4) 0.0444(13) Uani 1 1 d . . .
O1 O 0.0736(6) 0.0882(3) 0.1595(3) 0.0713(14) Uani 1 1 d . . .
O2 O 0.4741(6) 0.2787(3) 0.1275(4) 0.0784(18) Uani 1 1 d . . .
Cl1 Cl 0.43698(14) 0.19563(8) 0.51237(10) 0.0418(3) Uani 1 1 d . . .
Rh1 Rh 0.47587(3) 0.146959(18) 0.36732(3) 0.02305(13) Uani 1 1 d . . .
C27 C 0.0755(3) 0.4875(3) 0.5010(8) 0.123(4) Uani 1 1 d D . .
H27A H 0.1185 0.5139 0.4563 0.147 Uiso 1 1 calc R . .
H27B H 0.1270 0.4969 0.5604 0.147 Uiso 1 1 calc R . .
C28 C 0.0805(7) 0.4092(3) 0.4807(6) 0.092(3) Uani 1 1 d D . .
H28A H 0.0346 0.4007 0.4195 0.110 Uiso 1 1 calc R . .
H28B H 0.0298 0.3835 0.5222 0.110 Uiso 1 1 calc R . .
C29 C 0.2280(8) 0.3799(5) 0.4894(9) 0.170(7) Uani 1 1 d D . .
H29A H 0.2251 0.3301 0.4743 0.255 Uiso 1 1 calc R . .
H29B H 0.2726 0.3860 0.5507 0.255 Uiso 1 1 calc R . .
H29C H 0.2789 0.4051 0.4487 0.255 Uiso 1 1 calc R . .

loop_
_atom_site_aniso_label
_atom_site_aniso_U_11
_atom_site_aniso_U_22
_atom_site_aniso_U_33
_atom_site_aniso_U_23
_atom_site_aniso_U_13
_atom_site_aniso_U_12
C1 0.025(2) 0.025(2) 0.039(3) 0.012(2) 0.014(2) 0.0036(18)
C2 0.032(3) 0.049(4) 0.098(6) 0.040(4) -0.003(3) 0.006(3)
C3 0.040(3) 0.033(3) 0.084(5) 0.012(3) -0.008(3) 0.008(2)
C4 0.041(3) 0.042(3) 0.096(6) 0.039(4) 0.025(3) 0.019(3)
C5 0.020(2) 0.025(2) 0.044(3) 0.006(2) 0.013(2) 0.0031(18)
C6 0.033(3) 0.055(4) 0.038(3) 0.000(3) 0.014(2) 0.002(3)
C7 0.045(3) 0.028(3) 0.081(5) -0.023(3) 0.018(3) -0.006(2)
C8 0.039(3) 0.025(3) 0.070(4) 0.008(3) 0.019(3) 0.003(2)
C9 0.032(3) 0.033(3) 0.051(4) 0.018(3) 0.010(2) 0.003(2)
C10 0.025(2) 0.028(2) 0.033(3) 0.005(2) 0.006(2) 0.0029(19)
C11 0.177(12) 0.227(16) 0.045(6) -0.044(8) 0.007(6) -0.078(11)
C12 0.029(3) 0.022(3) 0.108(6) 0.021(3) 0.023(3) 0.002(2)
C13 0.040(4) 0.033(3) 0.139(8) 0.038(4) 0.047(4) 0.010(3)
C14 0.050(5) 0.045(4) 0.176(11) 0.044(6) 0.051(6) 0.008(4)
C15 0.034(4) 0.042(4) 0.210(13) 0.033(6) 0.039(6) -0.004(3)
C16 0.041(4) 0.034(4) 0.189(11) 0.003(5) 0.013(5) -0.004(3)
C17 0.033(3) 0.025(3) 0.144(8) 0.013(4) 0.019(4) 0.005(2)
C18 0.121(8) 0.115(8) 0.145(10) 0.065(8) 0.097(8) 0.047(7)
C19 0.033(3) 0.030(2) 0.027(3) 0.005(2) 0.014(2) 0.006(2)
C20 0.029(2) 0.031(3) 0.025(3) -0.008(2) 0.0105(19) 0.0066(19)
C21 0.039(3) 0.021(2) 0.056(4) -0.007(2) 0.019(3) 0.001(2)
C22 0.044(3) 0.021(2) 0.055(4) 0.011(2) 0.021(3) 0.010(2)
C23 0.027(2) 0.038(3) 0.031(3) 0.014(2) 0.006(2) 0.012(2)
C24 0.026(2) 0.036(3) 0.040(3) -0.002(2) 0.004(2) 0.005(2)
C25 0.020(2) 0.039(3) 0.052(4) 0.001(2) 0.009(2) 0.001(2)
C26 0.027(2) 0.037(3) 0.048(3) 0.006(2) 0.020(2) 0.003(2)
N1 0.026(2) 0.025(2) 0.051(3) 0.0180(19) 0.0121(19) 0.0021(17)
N2 0.031(2) 0.025(2) 0.081(4) 0.025(2) 0.020(2) 0.0072(18)
O1 0.082(3) 0.092(4) 0.040(3) -0.003(3) 0.009(2) -0.014(3)
O2 0.064(3) 0.075(4) 0.107(5) 0.058(3) 0.050(3) 0.020(3)
Cl1 0.0385(7) 0.0439(7) 0.0448(8) -0.0179(6) 0.0121(6) -0.0046(6)
Rh1 0.02156(19) 0.01825(18) 0.0307(2) 0.00164(15) 0.00836(14) 0.00239(14)
C27 0.093(7) 0.130(10) 0.128(10) -0.003(8) -0.045(7) -0.003(7)
C28 0.075(6) 0.141(9) 0.061(5) -0.021(6) 0.013(4) 0.025(6)
C29 0.219(16) 0.194(15) 0.112(10) -0.064(10) 0.072(11) -0.129(13)

loop_
_atom_type_symbol
_atom_type_description
_atom_type_scat_dispersion_real
_atom_type_scat_dispersion_imag
_atom_type_scat_source
C C 0.0033 0.0016 'International Tables Vol C Tables 4.2.6.8 and 6.1.1.4'
H H 0.0000 0.0000 'International Tables Vol C Tables 4.2.6.8 and 6.1.1.4'
N N 0.0061 0.0033 'International Tables Vol C Tables 4.2.6.8 and 6.1.1.4'
O O 0.0106 0.0060 'International Tables Vol C Tables 4.2.6.8 and 6.1.1.4'
Cl Cl 0.1484 0.1585 'International Tables Vol C Tables 4.2.6.8 and 6.1.1.4'
Rh Rh -1.1178 0.9187 'International Tables Vol C Tables 4.2.6.8 and 6.1.1.4'

loop_
_geom_angle_atom_site_label_1
_geom_angle_atom_site_label_2
_geom_angle_atom_site_label_3
_geom_angle
_geom_angle_site_symmetry_1
_geom_angle_site_symmetry_3
_geom_angle_publ_flag
N1 C1 N2 116.6(4) . . ?
N1 C1 Rh1 124.5(3) . . ?
N2 C1 Rh1 118.8(3) . . ?
C3 C2 N1 109.9(5) . . ?
C2 C3 C4 114.7(6) . . ?
C3 C4 N2 110.8(5) . . ?
C10 C5 C6 119.0(5) . . ?
C10 C5 N1 122.3(5) . . ?
C6 C5 N1 118.7(5) . . ?
O1 C6 C5 116.7(5) . . ?
O1 C6 C7 124.0(6) . . ?
C5 C6 C7 119.3(5) . . ?
C8 C7 C6 119.8(6) . . ?
C7 C8 C9 120.8(5) . . ?
C8 C9 C10 120.3(5) . . ?
C5 C10 C9 120.8(5) . . ?
C17 C12 C13 121.7(6) . . ?
C17 C12 N2 119.9(6) . . ?
C13 C12 N2 118.4(7) . . ?
O2 C13 C14 124.9(9) . . ?
O2 C13 C12 115.7(6) . . ?
C14 C13 C12 119.4(10) . . ?
C13 C14 C15 118.8(9) . . ?
C14 C15 C16 122.5(7) . . ?
C15 C16 C17 118.8(10) . . ?
C12 C17 C16 118.8(8) . . ?
C20 C19 C26 125.3(4) . . ?
C20 C19 Rh1 70.3(3) . . ?
C26 C19 Rh1 112.7(3) . . ?
C19 C20 C21 126.3(4) . . ?
C19 C20 Rh1 71.1(3) . . ?
C21 C20 Rh1 110.0(3) . . ?
C20 C21 C22 112.8(4) . . ?
C23 C22 C21 112.1(4) . . ?
C24 C23 C22 125.0(5) . . ?
C24 C23 Rh1 70.1(3) . . ?
C22 C23 Rh1 111.0(3) . . ?
C23 C24 C25 124.9(5) . . ?
C23 C24 Rh1 73.3(3) . . ?
C25 C24 Rh1 107.4(4) . . ?
C24 C25 C26 113.8(4) . . ?
C25 C26 C19 112.9(4) . . ?
C1 N1 C5 120.1(4) . . ?
C1 N1 C2 125.0(4) . . ?
C5 N1 C2 114.9(4) . . ?
C1 N2 C12 119.7(4) . . ?
C1 N2 C4 124.6(5) . . ?
C12 N2 C4 115.6(4) . . ?
C6 O1 C11 117.4(8) . . ?
C13 O2 C18 116.5(7) . . ?
C1 Rh1 C20 91.1(2) . . ?
C1 Rh1 C19 92.01(19) . . ?
C20 Rh1 C19 38.55(19) . . ?
C1 Rh1 C24 156.81(19) . . ?
C20 Rh1 C24 97.9(2) . . ?
C19 Rh1 C24 82.1(2) . . ?
C1 Rh1 C23 166.42(19) . . ?
C20 Rh1 C23 81.0(2) . . ?
C19 Rh1 C23 88.65(19) . . ?
C24 Rh1 C23 36.55(19) . . ?
C1 Rh1 Cl1 90.78(15) . . ?
C20 Rh1 Cl1 155.97(14) . . ?
C19 Rh1 Cl1 165.14(14) . . ?
C24 Rh1 Cl1 89.60(15) . . ?
C23 Rh1 Cl1 92.04(14) . . ?
C28 C27 C27 110.6(5) . 3_566 ?
C27 C28 C29 113.0(5) . . ?

loop_
_geom_bond_atom_site_label_1
_geom_bond_atom_site_label_2
_geom_bond_distance
_geom_bond_site_symmetry_2
_geom_bond_publ_flag
C1 N1 1.336(6) . ?
C1 N2 1.353(6) . ?
C1 Rh1 2.034(5) . ?
C2 C3 1.454(9) . ?
C2 N1 1.484(7) . ?
C3 C4 1.458(8) . ?
C4 N2 1.481(7) . ?
C5 C10 1.368(7) . ?
C5 C6 1.398(8) . ?
C5 N1 1.434(6) . ?
C6 O1 1.359(7) . ?
C6 C7 1.412(8) . ?
C7 C8 1.357(9) . ?
C8 C9 1.360(8) . ?
C9 C10 1.385(7) . ?
C11 O1 1.414(11) . ?
C12 C17 1.359(11) . ?
C12 C13 1.421(11) . ?
C12 N2 1.429(7) . ?
C13 O2 1.349(10) . ?
C13 C14 1.372(10) . ?
C14 C15 1.382(15) . ?
C15 C16 1.386(15) . ?
C16 C17 1.413(9) . ?
C18 O2 1.436(9) . ?
C19 C20 1.396(7) . ?
C19 C26 1.525(7) . ?
C19 Rh1 2.119(5) . ?
C20 C21 1.509(7) . ?
C20 Rh1 2.108(5) . ?
C21 C22 1.528(8) . ?
C22 C23 1.502(8) . ?
C23 C24 1.383(7) . ?
C23 Rh1 2.224(5) . ?
C24 C25 1.505(7) . ?
C24 Rh1 2.183(5) . ?
C25 C26 1.522(8) . ?
Cl1 Rh1 2.4191(14) . ?
C27 C28 1.501(5) . ?
C27 C27 1.543(5) 3_566 ?
C28 C29 1.530(5) . ?
